data_4345451
loop_
_publ_author_name
'Azhdari Tehrani, Alireza'
'Esrafili, Leili'
'Abedi, Sedigheh'
'Morsali, Ali'
'Carlucci, Lucia'
'Proserpio, Davide M.'
'Wang, Jun'
'Junk, Peter C.'
'Liu, Tianfu'

_publ_section_title
;
 Urea Metal-Organic Frameworks for Nitro-Substituted Compounds Sensing.
;
_journal_issue 3
_journal_name_full 'Inorganic chemistry'
_journal_page_first 1446
_journal_page_last 1454
_journal_paper_doi 10.1021/acs.inorgchem.6b02518
_journal_volume 56
_journal_year 2017
_chemical_formula_moiety '0.25(C100 H72 N16 O24 Zn4)'
_chemical_formula_sum 'C31 H34 N6 O9 Zn'
_chemical_formula_weight 700.01
_space_group_crystal_system triclinic
_space_group_IT_number 2
_space_group_name_Hall '-P 1'
_space_group_name_H-M_alt 'P -1'
_symmetry_space_group_name_Hall '-P 1'
_symmetry_space_group_name_H-M 'P -1'
_atom_sites_solution_hydrogens geom
_audit_creation_date 2016-12-05
_audit_creation_method
;
Olex2 1.2
(compiled 2016.11.30 svn.r3356 for OlexSys, GUI svn.r5269)
;
_cell_angle_alpha 111.09(3)
_cell_angle_beta 96.09(3)
_cell_angle_gamma 93.14(3)
_cell_formula_units_Z 4
_cell_length_a 8.9960(18)
_cell_length_b 17.441(4)
_cell_length_c 22.012(4)
_cell_measurement_reflns_used 54652
_cell_measurement_temperature 100(2)
_cell_measurement_theta_max 27.834
_cell_measurement_theta_min 1.001
_cell_volume 3188.0(13)
_computing_cell_refinement 'XDS (Kabsch, 1993)'
_computing_data_collection 'BluIce (McPhillips, 2002)'
_computing_data_reduction 'XDS (Kabsch, 1993)'
_computing_molecular_graphics 'Olex2 (Dolomanov et al., 2009)'
_computing_publication_material 'Olex2 (Dolomanov et al., 2009)'
_computing_structure_refinement 'ShelXL (Sheldrick, 2015)'
_computing_structure_solution 'SHELXS-97 (Sheldrick, 1997)'
_diffrn_ambient_temperature 100.15
_diffrn_measured_fraction_theta_full 0.934
_diffrn_measured_fraction_theta_max 0.934
_diffrn_measurement_device_type 'ADSC Quantum 210r'
_diffrn_measurement_method 'Phi Scan'
_diffrn_radiation_monochromator 'Silicon Double Crystal'
_diffrn_radiation_type Synchrotron
_diffrn_radiation_wavelength 0.71073
_diffrn_reflns_av_R_equivalents 0.0748
_diffrn_reflns_av_unetI/netI 0.0616
_diffrn_reflns_Laue_measured_fraction_full 0.934
_diffrn_reflns_Laue_measured_fraction_max 0.934
_diffrn_reflns_limit_h_max 10
_diffrn_reflns_limit_h_min -10
_diffrn_reflns_limit_k_max 20
_diffrn_reflns_limit_k_min -20
_diffrn_reflns_limit_l_max 26
_diffrn_reflns_limit_l_min -26
_diffrn_reflns_number 40718
_diffrn_reflns_point_group_measured_fraction_full 0.934
_diffrn_reflns_point_group_measured_fraction_max 0.934
_diffrn_reflns_theta_full 25.000
_diffrn_reflns_theta_max 25.000
_diffrn_reflns_theta_min 1.001
_diffrn_source 'MX1 Beamline Australian Synchrotron'
_diffrn_standards_number 0
_exptl_absorpt_coefficient_mu 0.834
_exptl_absorpt_correction_type multi-scan
_exptl_absorpt_process_details 'XDS(Kabsch, 1993)'
_exptl_crystal_colour colorless
_exptl_crystal_density_diffrn 1.458
_exptl_crystal_density_method 'not measured'
_exptl_crystal_description prism
_exptl_crystal_F_000 1456
_exptl_crystal_size_max 0.09
_exptl_crystal_size_mid 0.04
_exptl_crystal_size_min 0.03
_platon_squeeze_details
;
 The unit cell contains 8 DMF and 4 water molecules. They have been
 treated as a diffuse contribution to the overall scattering without
 specific atom positions by SQUEEZE/PLATON.

 Ref: Spek, A.L. (1990), Acta Cryst. A46, C-34;
 Spek, A.L. (2009), Acta Cryst. D65, 148-155
;
_refine_diff_density_max 1.477
_refine_diff_density_min -0.842
_refine_diff_density_rms 0.187
_refine_ls_extinction_coef 0.0072(9)
_refine_ls_extinction_expression Fc^*^=kFc[1+0.001xFc^2^\l^3^/sin(2\q)]^-1/4^
_refine_ls_extinction_method SHELXL
_refine_ls_goodness_of_fit_ref 1.087
_refine_ls_hydrogen_treatment constr
_refine_ls_matrix_type full
_refine_ls_number_parameters 650
_refine_ls_number_reflns 10494
_refine_ls_number_restraints 0
_refine_ls_restrained_S_all 1.087
_refine_ls_R_factor_all 0.1221
_refine_ls_R_factor_gt 0.0992
_refine_ls_shift/su_max 0.000
_refine_ls_shift/su_mean 0.000
_refine_ls_structure_factor_coef Fsqd
_refine_ls_weighting_details 'w=1/[\s^2^(Fo^2^)+(0.1043P)^2^+34.6596P] where P=(Fo^2^+2Fc^2^)/3'
_refine_ls_weighting_scheme calc
_refine_ls_wR_factor_gt 0.2696
_refine_ls_wR_factor_ref 0.2798
_reflns_Friedel_coverage 0.000
_reflns_number_gt 7718
_reflns_number_total 10494
_reflns_threshold_expression 'I > 2\s(I)'
_cod_data_source_file ic6b02518_si_003.cif
_cod_data_source_block sqd
_cod_depositor_comments
;
The following automatic conversions were performed:

'_exptl_absorpt_correction_type' value 'Multi-Scan' changed to
'multi-scan' according to
/home/data/users/saulius/crontab/automatic-downloads/current/ACS/lib/dictionaries/cif_core.dic
dictionary named 'cif_core.dic' version 2.4.2 from 2011-04-26.

Automatic conversion script
Id: cif_fix_values 4973 2017-02-22 13:04:09Z antanas 
;
_cod_database_code 4345451
_shelx_space_group_comment
;
The symmetry employed for this shelxl refinement is uniquely defined
by the following loop, which should always be used as a source of
symmetry information in preference to the above space-group names.
They are only intended as comments.
;
_shelx_estimated_absorpt_t_max 0.975
_shelx_estimated_absorpt_t_min 0.929
_platon_squeeze_void_probe_radius 1.20
_olex2_refinement_description
;
1. Fixed Uiso
 At 1.2 times of:
  All C(H) groups, All N(H) groups
2.a Aromatic/amide H refined with riding coordinates:
 N2(H2), N3(H3), C3(H3A), C4(H4), N6(H6), C6(H6A), N7(H7), C7(H7A), C9(H9),
 C10(H10), C12(H12), C13(H13), C17(H17), C18(H18), C20(H20), C21(H21), C23(H23),
  C24(H24), C26(H26), C27(H27), C29(H29), C30(H30), C32(H32), C33(H33),
 C36(H36), C37(H37), C38(H38), C39(H39), C40(H40), C41(H41), C43(H43), C44(H44),
  C47(H47), C48(H48), C49(H49), C50(H50)
;
_olex2_submission_special_instructions 'No special instructions were received'

loop_
_space_group_symop_operation_xyz
'x, y, z'
'-x, -y, -z'

loop_
_atom_site_label
_atom_site_type_symbol
_atom_site_fract_x
_atom_site_fract_y
_atom_site_fract_z
_atom_site_U_iso_or_equiv
_atom_site_adp_type
_atom_site_occupancy
_atom_site_site_symmetry_order
_atom_site_calc_flag
_atom_site_refinement_flags_posn
Zn1 Zn 0.82449(11) 0.41972(6) 0.85142(5) 0.0281(3) Uani 1 1 d .
O1 O 0.9451(8) 0.5224(4) 0.9075(4) 0.0472(18) Uani 1 1 d .
N1 N 0.7100(8) 0.4113(4) 0.9250(3) 0.0316(16) Uani 1 1 d .
C1 C 1.0043(10) 0.5504(5) 0.8693(5) 0.034(2) Uani 1 1 d .
Zn2 Zn -0.01339(10) 0.10443(6) 0.23137(5) 0.0267(3) Uani 1 1 d .
O2 O 0.9948(10) 0.5113(4) 0.8087(4) 0.061(2) Uani 1 1 d .
N2 N 0.4621(8) 0.3960(4) 1.0710(3) 0.0282(15) Uani 1 1 d .
H2 H 0.4783 0.4403 1.1073 0.034 Uiso 1 1 calc R
C2 C 1.0842(9) 0.6362(5) 0.9005(5) 0.0306(19) Uani 1 1 d .
O3 O 1.2361(8) 0.8867(4) 0.9751(4) 0.053(2) Uani 1 1 d .
N3 N 0.3101(8) 0.3501(4) 1.1306(4) 0.0322(17) Uani 1 1 d .
H3 H 0.3335 0.4007 1.1596 0.039 Uiso 1 1 calc R
C3 C 1.0816(11) 0.6823(6) 0.9660(5) 0.038(2) Uani 1 1 d .
H3A H 1.0432 0.6575 0.9939 0.046 Uiso 1 1 calc R
O4 O 1.7423(6) 1.1143(3) 1.2002(3) 0.0328(14) Uani 1 1 d .
N4 N 0.0768(7) 0.1900(4) 1.1987(3) 0.0254(15) Uani 1 1 d .
C4 C 1.1357(12) 0.7653(5) 0.9910(5) 0.044(2) Uani 1 1 d .
H4 H 1.1293 0.7985 1.0354 0.052 Uiso 1 1 calc R
O5 O 1.8681(6) 1.0076(4) 1.1538(3) 0.0326(14) Uani 1 1 d .
N5 N 0.9463(8) 0.3225(4) 0.8268(4) 0.0302(16) Uani 1 1 d .
C5 C 1.1982(10) 0.7990(6) 0.9513(5) 0.041(2) Uani 1 1 d .
O6 O 0.6648(6) 0.3748(4) 0.7766(3) 0.0321(14) Uani 1 1 d .
N6 N 1.2026(7) 0.1207(4) 0.7665(3) 0.0272(16) Uani 1 1 d .
H6 H 1.1505 0.0739 0.7409 0.033 Uiso 1 1 calc R
C6 C 1.2069(10) 0.7555(6) 0.8874(6) 0.044(2) Uani 1 1 d .
H6A H 1.2512 0.7805 0.8609 0.053 Uiso 1 1 calc R
O7 O 0.5399(8) 0.4870(4) 0.8060(3) 0.0415(16) Uani 1 1 d .
N7 N 1.3951(7) 0.0399(4) 0.7508(4) 0.0303(16) Uani 1 1 d .
H7 H 1.3242 0.0025 0.7243 0.036 Uiso 1 1 calc R
C7 C 1.1485(10) 0.6723(6) 0.8614(5) 0.037(2) Uani 1 1 d .
H7A H 1.1531 0.6403 0.8166 0.044 Uiso 1 1 calc R
O8 O 0.0217(10) 0.2089(6) 0.6268(4) 0.079(3) Uani 1 1 d .
N8 N 1.8154(7) -0.0487(4) 0.7641(3) 0.0262(15) Uani 1 1 d .
C8 C 1.3601(10) 0.9197(6) 1.0200(5) 0.034(2) Uani 1 1 d .
O9 O -0.0047(7) 0.1672(4) 0.3274(3) 0.0358(14) Uani 1 1 d .
C9 C 1.4794(10) 0.8748(5) 1.0263(5) 0.034(2) Uani 1 1 d .
H9 H 1.4754 0.8175 1.0006 0.041 Uiso 1 1 calc R
O10 O -0.1090(7) 0.0442(4) 0.3164(3) 0.0422(16) Uani 1 1 d .
C10 C 1.6068(10) 0.9164(5) 1.0718(4) 0.032(2) Uani 1 1 d .
H10 H 1.6909 0.8873 1.0765 0.039 Uiso 1 1 calc R
O11 O 0.3134(8) 0.2732(4) 1.0214(3) 0.0411(16) Uani 1 1 d .
C11 C 1.6100(10) 0.9988(5) 1.1092(4) 0.0284(19) Uani 1 1 d .
O12 O 1.4402(7) 0.1781(4) 0.8167(3) 0.0395(16) Uani 1 1 d .
C12 C 1.4889(9) 1.0433(5) 1.1014(5) 0.033(2) Uani 1 1 d .
H12 H 1.4926 1.1006 1.1267 0.039 Uiso 1 1 calc R
C13 C 1.3666(11) 1.0034(6) 1.0573(5) 0.040(2) Uani 1 1 d .
H13 H 1.2842 1.0332 1.0520 0.048 Uiso 1 1 calc R
C14 C 1.7474(10) 1.0425(5) 1.1569(4) 0.031(2) Uani 1 1 d .
C15 C 0.5453(10) 0.4116(5) 0.7766(4) 0.032(2) Uani 1 1 d .
C16 C 0.4056(10) 0.3591(6) 0.7374(4) 0.035(2) Uani 1 1 d .
C17 C 0.4115(12) 0.2748(6) 0.6999(5) 0.041(2) Uani 1 1 d .
H17 H 0.5045 0.2515 0.7002 0.049 Uiso 1 1 calc R
C18 C 0.2848(12) 0.2258(7) 0.6630(5) 0.049(3) Uani 1 1 d .
H18 H 0.2904 0.1695 0.6370 0.058 Uiso 1 1 calc R
C19 C 0.1530(13) 0.2585(8) 0.6640(5) 0.053(3) Uani 1 1 d .
C20 C 0.1391(12) 0.3414(8) 0.6992(5) 0.054(3) Uani 1 1 d .
H20 H 0.0454 0.3637 0.6980 0.065 Uiso 1 1 calc R
C21 C 0.2714(11) 0.3909(7) 0.7369(5) 0.047(3) Uani 1 1 d .
H21 H 0.2659 0.4474 0.7624 0.056 Uiso 1 1 calc R
C22 C 0.0122(12) 0.1874(8) 0.5600(5) 0.055(3) Uani 1 1 d .
C23 C -0.0502(15) 0.1084(10) 0.5196(6) 0.086(5) Uani 1 1 d .
H23 H -0.0746 0.0693 0.5388 0.103 Uiso 1 1 calc R
C24 C -0.0768(13) 0.0862(8) 0.4539(6) 0.061(3) Uani 1 1 d .
H24 H -0.1251 0.0331 0.4272 0.073 Uiso 1 1 calc R
C25 C -0.0320(10) 0.1427(6) 0.4250(5) 0.037(2) Uani 1 1 d .
C26 C 0.0306(12) 0.2210(7) 0.4631(5) 0.046(3) Uani 1 1 d .
H26 H 0.0566 0.2593 0.4434 0.055 Uiso 1 1 calc R
C27 C 0.0562(14) 0.2444(8) 0.5324(5) 0.064(4) Uani 1 1 d .
H27 H 0.1023 0.2978 0.5596 0.077 Uiso 1 1 calc R
C28 C -0.0520(9) 0.1156(5) 0.3522(4) 0.0297(19) Uani 1 1 d .
C29 C 0.7264(9) 0.4698(5) 0.9865(4) 0.0296(19) Uani 1 1 d .
H29 H 0.7973 0.5166 0.9971 0.035 Uiso 1 1 calc R
C30 C 0.6451(9) 0.4637(5) 1.0336(4) 0.0284(18) Uani 1 1 d .
H30 H 0.6592 0.5066 1.0757 0.034 Uiso 1 1 calc R
C31 C 0.5422(9) 0.3960(5) 1.0212(4) 0.0268(18) Uani 1 1 d .
C32 C 0.5214(9) 0.3364(5) 0.9587(4) 0.0298(19) Uani 1 1 d .
H32 H 0.4490 0.2901 0.9475 0.036 Uiso 1 1 calc R
C33 C 0.6074(9) 0.3447(5) 0.9122(4) 0.0288(18) Uani 1 1 d .
H33 H 0.5944 0.3025 0.8697 0.035 Uiso 1 1 calc R
C34 C 0.3571(10) 0.3327(5) 1.0701(4) 0.0309(19) Uani 1 1 d .
C35 C 0.2289(10) 0.2949(5) 1.1499(5) 0.0309(19) Uani 1 1 d .
C36 C 0.2007(9) 0.3227(5) 1.2158(4) 0.0264(18) Uani 1 1 d .
H36 H 0.2338 0.3777 1.2447 0.032 Uiso 1 1 calc R
C37 C 0.1247(9) 0.2693(5) 1.2377(4) 0.0300(19) Uani 1 1 d .
H37 H 0.1051 0.2888 1.2821 0.036 Uiso 1 1 calc R
C38 C 0.1040(10) 0.1643(5) 1.1349(4) 0.0292(19) Uani 1 1 d .
H38 H 0.0687 0.1093 1.1068 0.035 Uiso 1 1 calc R
C39 C 0.1793(10) 0.2133(5) 1.1092(4) 0.033(2) Uani 1 1 d .
H39 H 0.1974 0.1923 1.0647 0.039 Uiso 1 1 calc R
C40 C 1.0907(9) 0.3287(5) 0.8509(4) 0.033(2) Uani 1 1 d .
H40 H 1.1328 0.3809 0.8824 0.040 Uiso 1 1 calc R
C41 C 1.1833(10) 0.2676(5) 0.8348(4) 0.034(2) Uani 1 1 d .
H41 H 1.2851 0.2770 0.8545 0.040 Uiso 1 1 calc R
C42 C 1.1240(9) 0.1902(5) 0.7882(4) 0.0263(18) Uani 1 1 d .
C43 C 0.9711(9) 0.1813(5) 0.7615(4) 0.0270(18) Uani 1 1 d .
H43 H 0.9260 0.1301 0.7298 0.032 Uiso 1 1 calc R
C44 C 0.8900(9) 0.2468(5) 0.7817(4) 0.0294(19) Uani 1 1 d .
H44 H 0.7874 0.2396 0.7634 0.035 Uiso 1 1 calc R
C45 C 1.3548(10) 0.1188(5) 0.7818(4) 0.0310(19) Uani 1 1 d .
C46 C 1.5364(9) 0.0151(5) 0.7578(4) 0.0291(19) Uani 1 1 d .
C47 C 1.6613(10) 0.0634(5) 0.8019(4) 0.033(2) Uani 1 1 d .
H47 H 1.6537 0.1184 0.8306 0.039 Uiso 1 1 calc R
C48 C 1.7932(9) 0.0286(5) 0.8018(4) 0.0313(19) Uani 1 1 d .
H48 H 1.8771 0.0620 0.8310 0.038 Uiso 1 1 calc R
C49 C 1.6927(10) -0.0950(6) 0.7234(5) 0.037(2) Uani 1 1 d .
H49 H 1.7032 -0.1505 0.6967 0.045 Uiso 1 1 calc R
C50 C 1.5580(10) -0.0671(5) 0.7189(5) 0.037(2) Uani 1 1 d .
H50 H 1.4764 -0.1026 0.6894 0.044 Uiso 1 1 calc R

loop_
_atom_site_aniso_label
_atom_site_aniso_U_11
_atom_site_aniso_U_22
_atom_site_aniso_U_33
_atom_site_aniso_U_23
_atom_site_aniso_U_13
_atom_site_aniso_U_12
Zn1 0.0241(5) 0.0229(5) 0.0346(6) 0.0077(4) 0.0042(4) -0.0019(4)
O1 0.047(4) 0.032(3) 0.058(4) 0.011(3) 0.017(4) -0.013(3)
N1 0.032(4) 0.027(4) 0.031(4) 0.005(3) 0.002(3) -0.004(3)
C1 0.025(4) 0.021(4) 0.055(6) 0.010(4) 0.006(4) 0.003(3)
Zn2 0.0228(5) 0.0247(5) 0.0308(5) 0.0092(4) 0.0016(4) -0.0021(4)
O2 0.081(6) 0.038(4) 0.053(5) 0.009(4) -0.003(4) -0.018(4)
N2 0.026(4) 0.030(4) 0.030(4) 0.012(3) 0.006(3) -0.003(3)
C2 0.019(4) 0.026(4) 0.048(5) 0.018(4) -0.001(4) -0.004(3)
O3 0.051(4) 0.025(3) 0.080(5) 0.029(3) -0.030(4) -0.015(3)
N3 0.028(4) 0.022(3) 0.041(4) 0.006(3) 0.010(3) -0.006(3)
C3 0.040(5) 0.041(5) 0.034(5) 0.019(4) -0.003(4) -0.008(4)
O4 0.029(3) 0.027(3) 0.041(4) 0.011(3) 0.007(3) -0.007(2)
N4 0.015(3) 0.024(3) 0.038(4) 0.013(3) 0.004(3) -0.002(3)
C4 0.049(6) 0.025(5) 0.051(6) 0.015(4) -0.017(5) -0.010(4)
O5 0.023(3) 0.035(3) 0.039(3) 0.015(3) -0.003(3) -0.003(2)
N5 0.023(4) 0.032(4) 0.038(4) 0.017(3) 0.000(3) 0.006(3)
C5 0.027(5) 0.036(5) 0.056(6) 0.020(5) -0.021(5) -0.017(4)
O6 0.027(3) 0.033(3) 0.035(3) 0.011(3) 0.001(3) 0.000(3)
N6 0.017(3) 0.020(3) 0.039(4) 0.006(3) -0.002(3) -0.004(3)
C6 0.025(5) 0.043(6) 0.066(7) 0.026(5) -0.001(5) -0.003(4)
O7 0.047(4) 0.029(3) 0.044(4) 0.007(3) 0.011(3) 0.001(3)
N7 0.019(3) 0.021(3) 0.043(4) 0.004(3) -0.004(3) -0.002(3)
C7 0.034(5) 0.038(5) 0.051(6) 0.028(4) 0.016(4) 0.001(4)
O8 0.066(5) 0.123(8) 0.038(4) 0.035(5) -0.015(4) -0.061(5)
N8 0.017(3) 0.020(3) 0.036(4) 0.005(3) 0.000(3) -0.003(3)
C8 0.023(4) 0.039(5) 0.040(5) 0.018(4) -0.006(4) -0.012(4)
O9 0.040(4) 0.033(3) 0.033(3) 0.012(3) 0.001(3) 0.000(3)
C9 0.031(5) 0.030(4) 0.041(5) 0.019(4) -0.005(4) -0.012(4)
O10 0.040(4) 0.028(3) 0.046(4) 0.002(3) -0.007(3) -0.002(3)
C10 0.031(5) 0.029(4) 0.037(5) 0.016(4) -0.003(4) -0.009(4)
O11 0.052(4) 0.029(3) 0.034(3) 0.004(3) 0.012(3) -0.016(3)
C11 0.031(5) 0.027(4) 0.029(4) 0.014(4) 0.007(4) -0.005(3)
O12 0.033(3) 0.026(3) 0.051(4) 0.009(3) -0.006(3) -0.005(3)
C12 0.022(4) 0.027(4) 0.045(5) 0.011(4) 0.001(4) -0.001(3)
C13 0.029(5) 0.043(5) 0.054(6) 0.028(5) 0.000(5) 0.005(4)
C14 0.024(5) 0.034(5) 0.035(5) 0.017(4) 0.000(4) -0.009(4)
C15 0.034(5) 0.034(5) 0.021(4) 0.003(4) 0.006(4) -0.001(4)
C16 0.028(5) 0.048(5) 0.028(5) 0.015(4) 0.004(4) -0.001(4)
C17 0.043(6) 0.034(5) 0.038(5) 0.007(4) 0.006(4) -0.010(4)
C18 0.047(6) 0.054(6) 0.033(5) 0.006(5) 0.004(5) -0.018(5)
C19 0.045(6) 0.084(8) 0.025(5) 0.020(5) -0.001(4) -0.017(6)
C20 0.032(5) 0.080(8) 0.049(6) 0.026(6) -0.003(5) -0.010(5)
C21 0.033(5) 0.064(7) 0.035(5) 0.011(5) 0.000(4) 0.006(5)
C22 0.042(6) 0.087(8) 0.031(5) 0.022(5) -0.002(4) -0.031(6)
C23 0.077(9) 0.128(12) 0.046(7) 0.042(8) -0.011(6) -0.069(9)
C24 0.056(7) 0.076(8) 0.051(7) 0.032(6) -0.009(6) -0.027(6)
C25 0.033(5) 0.036(5) 0.039(5) 0.014(4) -0.003(4) -0.009(4)
C26 0.051(6) 0.051(6) 0.025(5) 0.005(4) 0.002(4) -0.006(5)
C27 0.069(8) 0.075(8) 0.035(6) 0.011(6) 0.006(5) -0.028(7)
C28 0.027(4) 0.030(4) 0.029(4) 0.009(4) 0.005(4) -0.003(4)
C29 0.018(4) 0.026(4) 0.043(5) 0.012(4) 0.000(4) 0.001(3)
C30 0.019(4) 0.033(4) 0.031(4) 0.013(4) -0.006(3) -0.007(3)
C31 0.024(4) 0.024(4) 0.035(5) 0.013(4) 0.007(4) 0.004(3)
C32 0.024(4) 0.027(4) 0.038(5) 0.013(4) 0.001(4) 0.000(3)
C33 0.025(4) 0.028(4) 0.035(5) 0.013(4) 0.003(4) 0.002(3)
C34 0.036(5) 0.020(4) 0.036(5) 0.009(4) 0.005(4) 0.000(3)
C35 0.034(5) 0.018(4) 0.045(5) 0.015(4) 0.010(4) 0.002(3)
C36 0.024(4) 0.018(4) 0.037(5) 0.012(3) 0.006(4) -0.002(3)
C37 0.029(5) 0.028(4) 0.029(4) 0.008(4) 0.003(4) -0.003(3)
C38 0.030(5) 0.022(4) 0.035(5) 0.010(4) 0.002(4) -0.002(3)
C39 0.027(5) 0.039(5) 0.033(5) 0.015(4) 0.007(4) -0.009(4)
C40 0.021(4) 0.034(5) 0.037(5) 0.004(4) 0.002(4) -0.003(4)
C41 0.028(5) 0.025(4) 0.039(5) 0.006(4) -0.006(4) -0.005(4)
C42 0.022(4) 0.025(4) 0.035(5) 0.013(4) 0.010(4) -0.002(3)
C43 0.019(4) 0.026(4) 0.033(5) 0.008(4) 0.001(4) 0.000(3)
C44 0.020(4) 0.029(4) 0.039(5) 0.013(4) -0.002(4) -0.003(3)
C45 0.029(5) 0.027(4) 0.038(5) 0.016(4) -0.006(4) 0.003(4)
C46 0.024(4) 0.021(4) 0.043(5) 0.012(4) 0.008(4) -0.002(3)
C47 0.037(5) 0.023(4) 0.035(5) 0.009(4) 0.002(4) -0.005(4)
C48 0.022(4) 0.028(4) 0.041(5) 0.012(4) -0.002(4) -0.002(3)
C49 0.025(5) 0.036(5) 0.041(5) 0.005(4) -0.006(4) -0.002(4)
C50 0.034(5) 0.026(4) 0.040(5) 0.000(4) 0.005(4) -0.002(4)

loop_
_atom_type_symbol
_atom_type_description
_atom_type_scat_dispersion_real
_atom_type_scat_dispersion_imag
_atom_type_scat_source
C C 0.0033 0.0016 'International Tables Vol C Tables 4.2.6.8 and 6.1.1.4'
H H 0.0000 0.0000 'International Tables Vol C Tables 4.2.6.8 and 6.1.1.4'
N N 0.0061 0.0033 'International Tables Vol C Tables 4.2.6.8 and 6.1.1.4'
O O 0.0106 0.0060 'International Tables Vol C Tables 4.2.6.8 and 6.1.1.4'
Zn Zn 0.2839 1.4301 'International Tables Vol C Tables 4.2.6.8 and 6.1.1.4'

loop_
_geom_angle_atom_site_label_1
_geom_angle_atom_site_label_2
_geom_angle_atom_site_label_3
_geom_angle
_geom_angle_site_symmetry_1
_geom_angle_site_symmetry_3
O1 Zn1 N1 94.3(3) . .
O1 Zn1 N5 112.5(3) . .
O1 Zn1 O6 142.1(3) . .
N5 Zn1 N1 105.9(3) . .
O6 Zn1 N1 99.9(3) . .
O6 Zn1 N5 97.1(3) . .
C1 O1 Zn1 106.2(6) . .
C29 N1 Zn1 123.8(6) . .
C29 N1 C33 116.8(7) . .
C33 N1 Zn1 119.4(6) . .
O1 C1 C2 116.0(8) . .
O2 C1 O1 123.1(8) . .
O2 C1 C2 120.9(9) . .
O4 Zn2 C14 30.7(3) 1_344 1_344
N4 Zn2 O4 96.9(2) 1_554 1_344
N4 Zn2 O5 110.1(3) 1_554 1_344
N4 Zn2 N8 94.8(3) 1_554 2_756
N4 Zn2 C14 105.7(3) 1_554 1_344
O5 Zn2 O4 61.3(2) 1_344 1_344
O5 Zn2 N8 97.0(2) 1_344 2_756
O5 Zn2 C14 30.6(3) 1_344 1_344
N8 Zn2 O4 157.8(2) 2_756 1_344
N8 Zn2 C14 127.4(3) 2_756 1_344
O9 Zn2 O4 98.5(2) . 1_344
O9 Zn2 N4 102.9(3) . 1_554
O9 Zn2 O5 142.6(2) . 1_344
O9 Zn2 N8 97.1(3) . 2_756
O9 Zn2 C14 123.2(3) . 1_344
C31 N2 H2 116.6 . .
C31 N2 C34 126.8(7) . .
C34 N2 H2 116.6 . .
C3 C2 C1 120.7(8) . .
C3 C2 C7 119.5(8) . .
C7 C2 C1 119.5(9) . .
C8 O3 C5 118.4(7) . .
C34 N3 H3 117.2 . .
C34 N3 C35 125.6(7) . .
C35 N3 H3 117.2 . .
C2 C3 H3A 120.3 . .
C2 C3 C4 119.4(9) . .
C4 C3 H3A 120.3 . .
C14 O4 Zn2 84.4(5) . 1_766
C37 N4 Zn2 124.2(6) . 1_556
C37 N4 C38 117.4(7) . .
C38 N4 Zn2 118.2(5) . 1_556
C3 C4 H4 120.2 . .
C5 C4 C3 119.6(10) . .
C5 C4 H4 120.2 . .
C14 O5 Zn2 93.8(5) . 1_766
C40 N5 Zn1 122.1(6) . .
C40 N5 C44 115.2(7) . .
C44 N5 Zn1 122.6(6) . .
C4 C5 O3 118.9(9) . .
C6 C5 O3 117.6(9) . .
C6 C5 C4 122.9(9) . .
C15 O6 Zn1 119.5(5) . .
C42 N6 H6 117.1 . .
C45 N6 H6 117.1 . .
C45 N6 C42 125.7(7) . .
C5 C6 H6A 121.1 . .
C5 C6 C7 117.9(9) . .
C7 C6 H6A 121.1 . .
C45 N7 H7 117.2 . .
C46 N7 H7 117.2 . .
C46 N7 C45 125.7(7) . .
C2 C7 C6 120.7(9) . .
C2 C7 H7A 119.6 . .
C6 C7 H7A 119.6 . .
C22 O8 C19 115.7(8) . .
C48 N8 Zn2 125.8(6) . 2_756
C48 N8 C49 115.5(7) . .
C49 N8 Zn2 118.5(6) . 2_756
O3 C8 C9 122.7(8) . .
O3 C8 C13 116.3(8) . .
C9 C8 C13 120.8(8) . .
C28 O9 Zn2 106.5(5) . .
C8 C9 H9 120.9 . .
C8 C9 C10 118.1(8) . .
C10 C9 H9 120.9 . .
C9 C10 H10 119.9 . .
C11 C10 C9 120.2(9) . .
C11 C10 H10 119.9 . .
C10 C11 C12 120.7(8) . .
C10 C11 C14 119.6(8) . .
C12 C11 C14 119.7(8) . .
C11 C12 H12 120.4 . .
C13 C12 C11 119.1(8) . .
C13 C12 H12 120.4 . .
C8 C13 H13 119.5 . .
C12 C13 C8 121.0(9) . .
C12 C13 H13 119.5 . .
O4 C14 Zn2 64.9(4) . 1_766
O4 C14 C11 120.0(8) . .
O5 C14 Zn2 55.6(4) . 1_766
O5 C14 O4 120.5(7) . .
O5 C14 C11 119.5(8) . .
C11 C14 Zn2 175.1(7) . 1_766
O6 C15 C16 116.5(8) . .
O7 C15 O6 124.3(8) . .
O7 C15 C16 119.3(9) . .
C17 C16 C15 120.2(9) . .
C21 C16 C15 121.2(9) . .
C21 C16 C17 118.6(9) . .
C16 C17 H17 119.5 . .
C18 C17 C16 121.0(10) . .
C18 C17 H17 119.5 . .
C17 C18 H18 120.4 . .
C19 C18 C17 119.2(11) . .
C19 C18 H18 120.4 . .
C18 C19 O8 119.9(12) . .
C18 C19 C20 122.9(10) . .
C20 C19 O8 117.2(11) . .
C19 C20 H20 121.5 . .
C19 C20 C21 117.0(11) . .
C21 C20 H20 121.5 . .
C16 C21 C20 121.3(11) . .
C16 C21 H21 119.4 . .
C20 C21 H21 119.4 . .
O8 C22 C23 118.4(10) . .
O8 C22 C27 121.4(10) . .
C23 C22 C27 120.1(10) . .
C22 C23 H23 119.3 . .
C24 C23 C22 121.3(12) . .
C24 C23 H23 119.3 . .
C23 C24 H24 120.3 . .
C23 C24 C25 119.4(11) . .
C25 C24 H24 120.3 . .
C24 C25 C28 118.9(8) . .
C26 C25 C24 120.9(10) . .
C26 C25 C28 120.2(8) . .
C25 C26 H26 120.3 . .
C25 C26 C27 119.4(10) . .
C27 C26 H26 120.3 . .
C22 C27 C26 118.8(10) . .
C22 C27 H27 120.6 . .
C26 C27 H27 120.6 . .
O9 C28 C25 117.4(7) . .
O10 C28 O9 121.4(8) . .
O10 C28 C25 121.1(8) . .
N1 C29 H29 118.8 . .
N1 C29 C30 122.3(8) . .
C30 C29 H29 118.8 . .
C29 C30 H30 119.4 . .
C29 C30 C31 121.3(8) . .
C31 C30 H30 119.4 . .
N2 C31 C30 117.3(8) . .
N2 C31 C32 125.0(7) . .
C32 C31 C30 117.5(8) . .
C31 C32 H32 120.3 . .
C31 C32 C33 119.3(8) . .
C33 C32 H32 120.3 . .
N1 C33 C32 122.7(8) . .
N1 C33 H33 118.6 . .
C32 C33 H33 118.6 . .
N3 C34 N2 110.9(7) . .
O11 C34 N2 123.0(8) . .
O11 C34 N3 126.0(8) . .
N3 C35 C36 117.1(7) . .
N3 C35 C39 124.3(8) . .
C39 C35 C36 118.5(7) . .
C35 C36 H36 120.4 . .
C37 C36 C35 119.3(7) . .
C37 C36 H36 120.4 . .
N4 C37 C36 122.6(8) . .
N4 C37 H37 118.7 . .
C36 C37 H37 118.7 . .
N4 C38 H38 118.1 . .
N4 C38 C39 123.7(8) . .
C39 C38 H38 118.1 . .
C35 C39 H39 120.7 . .
C38 C39 C35 118.6(8) . .
C38 C39 H39 120.7 . .
N5 C40 H40 116.9 . .
N5 C40 C41 126.1(8) . .
C41 C40 H40 116.9 . .
C40 C41 H41 121.0 . .
C40 C41 C42 118.0(8) . .
C42 C41 H41 121.0 . .
N6 C42 C41 125.5(8) . .
N6 C42 C43 117.1(7) . .
C41 C42 C43 117.4(8) . .
C42 C43 H43 120.4 . .
C44 C43 C42 119.1(8) . .
C44 C43 H43 120.4 . .
N5 C44 H44 117.9 . .
C43 C44 N5 124.1(8) . .
C43 C44 H44 117.9 . .
N6 C45 N7 110.2(7) . .
O12 C45 N6 124.5(8) . .
O12 C45 N7 125.3(8) . .
N7 C46 C47 125.8(8) . .
N7 C46 C50 117.4(8) . .
C47 C46 C50 116.7(8) . .
C46 C47 H47 121.2 . .
C48 C47 C46 117.6(8) . .
C48 C47 H47 121.2 . .
N8 C48 C47 126.0(8) . .
N8 C48 H48 117.0 . .
C47 C48 H48 117.0 . .
N8 C49 H49 118.1 . .
C50 C49 N8 123.8(8) . .
C50 C49 H49 118.1 . .
C46 C50 H50 119.8 . .
C49 C50 C46 120.3(8) . .
C49 C50 H50 119.8 . .

loop_
_geom_bond_atom_site_label_1
_geom_bond_atom_site_label_2
_geom_bond_distance
_geom_bond_site_symmetry_2
Zn1 O1 1.954(6) .
Zn1 N1 2.054(7) .
Zn1 N5 2.009(7) .
Zn1 O6 1.958(6) .
O1 C1 1.259(11) .
N1 C29 1.357(11) .
N1 C33 1.368(10) .
C1 O2 1.252(12) .
C1 C2 1.506(11) .
Zn2 O4 2.267(6) 1_344
Zn2 N4 2.042(6) 1_554
Zn2 O5 2.061(6) 1_344
Zn2 N8 2.086(7) 2_756
Zn2 O9 1.991(6) .
Zn2 C14 2.492(8) 1_344
N2 H2 0.8800 .
N2 C31 1.375(10) .
N2 C34 1.406(10) .
C2 C3 1.380(13) .
C2 C7 1.387(12) .
O3 C5 1.435(11) .
O3 C8 1.357(11) .
N3 H3 0.8800 .
N3 C34 1.374(11) .
N3 C35 1.388(10) .
C3 H3A 0.9500 .
C3 C4 1.389(12) .
O4 Zn2 2.267(6) 1_766
O4 C14 1.279(10) .
N4 Zn2 2.042(6) 1_556
N4 C37 1.355(10) .
N4 C38 1.366(11) .
C4 H4 0.9500 .
C4 C5 1.364(14) .
O5 Zn2 2.060(6) 1_766
O5 C14 1.270(11) .
N5 C40 1.334(11) .
N5 C44 1.365(11) .
C5 C6 1.349(15) .
O6 C15 1.282(11) .
N6 H6 0.8800 .
N6 C42 1.395(10) .
N6 C45 1.380(11) .
C6 H6A 0.9500 .
C6 C7 1.402(13) .
O7 C15 1.247(10) .
N7 H7 0.8800 .
N7 C45 1.387(11) .
N7 C46 1.376(11) .
C7 H7A 0.9500 .
O8 C19 1.409(12) .
O8 C22 1.373(12) .
N8 Zn2 2.086(7) 2_756
N8 C48 1.343(11) .
N8 C49 1.358(11) .
C8 C9 1.387(13) .
C8 C13 1.388(13) .
O9 C28 1.284(10) .
C9 H9 0.9500 .
C9 C10 1.409(12) .
O10 C28 1.253(10) .
C10 H10 0.9500 .
C10 C11 1.372(12) .
O11 C34 1.201(10) .
C11 C12 1.402(12) .
C11 C14 1.502(12) .
O12 C45 1.210(10) .
C12 H12 0.9500 .
C12 C13 1.356(13) .
C13 H13 0.9500 .
C14 Zn2 2.492(8) 1_766
C15 C16 1.496(12) .
C16 C17 1.410(13) .
C16 C21 1.357(14) .
C17 H17 0.9500 .
C17 C18 1.373(13) .
C18 H18 0.9500 .
C18 C19 1.343(16) .
C19 C20 1.392(17) .
C20 H20 0.9500 .
C20 C21 1.419(14) .
C21 H21 0.9500 .
C22 C23 1.390(17) .
C22 C27 1.399(16) .
C23 H23 0.9500 .
C23 C24 1.348(16) .
C24 H24 0.9500 .
C24 C25 1.415(14) .
C25 C26 1.370(13) .
C25 C28 1.486(13) .
C26 H26 0.9500 .
C26 C27 1.418(14) .
C27 H27 0.9500 .
C29 H29 0.9500 .
C29 C30 1.361(12) .
C30 H30 0.9500 .
C30 C31 1.385(11) .
C31 C32 1.380(12) .
C32 H32 0.9500 .
C32 C33 1.389(12) .
C33 H33 0.9500 .
C35 C36 1.411(12) .
C35 C39 1.398(12) .
C36 H36 0.9500 .
C36 C37 1.376(11) .
C37 H37 0.9500 .
C38 H38 0.9500 .
C38 C39 1.370(11) .
C39 H39 0.9500 .
C40 H40 0.9500 .
C40 C41 1.358(12) .
C41 H41 0.9500 .
C41 C42 1.403(11) .
C42 C43 1.415(11) .
C43 H43 0.9500 .
C43 C44 1.352(12) .
C44 H44 0.9500 .
C46 C47 1.411(12) .
C46 C50 1.418(12) .
C47 H47 0.9500 .
C47 C48 1.362(12) .
C48 H48 0.9500 .
C49 H49 0.9500 .
C49 C50 1.338(13) .
C50 H50 0.9500 .

loop_
_geom_torsion_atom_site_label_1
_geom_torsion_atom_site_label_2
_geom_torsion_atom_site_label_3
_geom_torsion_atom_site_label_4
_geom_torsion
_geom_torsion_site_symmetry_1
Zn1 O1 C1 O2 -7.0(11) .
Zn1 O1 C1 C2 171.0(6) .
Zn1 N1 C29 C30 177.7(6) .
Zn1 N1 C33 C32 -177.4(6) .
Zn1 N5 C40 C41 -176.7(8) .
Zn1 N5 C44 C43 176.4(7) .
Zn1 O6 C15 O7 27.9(11) .
Zn1 O6 C15 C16 -153.3(6) .
O1 C1 C2 C3 -4.5(13) .
O1 C1 C2 C7 -178.2(8) .
N1 C29 C30 C31 1.1(13) .
C1 C2 C3 C4 -170.0(9) .
C1 C2 C7 C6 171.9(8) .
Zn2 O4 C14 O5 0.0(7) 1_766
Zn2 O4 C14 C11 179.8(7) 1_766
Zn2 N4 C37 C36 172.3(6) 1_556
Zn2 N4 C38 C39 -172.4(7) 1_556
Zn2 O5 C14 O4 0.0(8) 1_766
Zn2 O5 C14 C11 -179.8(7) 1_766
Zn2 N8 C48 C47 -175.5(7) 2_756
Zn2 N8 C49 C50 176.6(8) 2_756
Zn2 O9 C28 O10 -8.5(10) .
Zn2 O9 C28 C25 169.5(7) .
O2 C1 C2 C3 173.5(10) .
O2 C1 C2 C7 -0.2(13) .
N2 C31 C32 C33 178.4(8) .
C2 C3 C4 C5 -3.6(15) .
O3 C5 C6 C7 -170.5(8) .
O3 C8 C9 C10 176.1(8) .
O3 C8 C13 C12 -176.8(9) .
N3 C35 C36 C37 -177.9(8) .
N3 C35 C39 C38 178.0(8) .
C3 C2 C7 C6 -1.8(14) .
C3 C4 C5 O3 172.2(8) .
C3 C4 C5 C6 1.7(16) .
N4 C38 C39 C35 -1.3(14) .
C4 C5 C6 C7 0.1(15) .
N5 C40 C41 C42 0.4(15) .
C5 O3 C8 C9 24.6(14) .
C5 O3 C8 C13 -159.5(9) .
C5 C6 C7 C2 -0.1(14) .
O6 C15 C16 C17 -3.5(12) .
O6 C15 C16 C21 176.4(9) .
N6 C42 C43 C44 179.1(8) .
O7 C15 C16 C17 175.4(8) .
O7 C15 C16 C21 -4.7(13) .
N7 C46 C47 C48 -179.6(8) .
N7 C46 C50 C49 180.0(9) .
C7 C2 C3 C4 3.6(14) .
O8 C19 C20 C21 179.5(9) .
O8 C22 C23 C24 173.2(14) .
O8 C22 C27 C26 -174.1(12) .
N8 C49 C50 C46 -0.1(15) .
C8 O3 C5 C4 75.3(12) .
C8 O3 C5 C6 -113.7(10) .
C8 C9 C10 C11 1.1(13) .
C9 C8 C13 C12 -0.7(14) .
C9 C10 C11 C12 -2.0(13) .
C9 C10 C11 C14 -179.2(8) .
C10 C11 C12 C13 1.6(13) .
C10 C11 C14 O4 -167.2(8) .
C10 C11 C14 O5 12.6(12) .
C11 C12 C13 C8 -0.2(14) .
C12 C11 C14 O4 15.5(12) .
C12 C11 C14 O5 -164.6(8) .
C13 C8 C9 C10 0.3(13) .
C14 C11 C12 C13 178.8(8) .
C15 C16 C17 C18 -179.3(9) .
C15 C16 C21 C20 179.4(9) .
C16 C17 C18 C19 -1.6(15) .
C17 C16 C21 C20 -0.7(15) .
C17 C18 C19 O8 -179.4(9) .
C17 C18 C19 C20 2.4(16) .
C18 C19 C20 C21 -2.3(16) .
C19 O8 C22 C23 141.9(13) .
C19 O8 C22 C27 -41.6(19) .
C19 C20 C21 C16 1.4(16) .
C21 C16 C17 C18 0.8(14) .
C22 O8 C19 C18 -72.0(15) .
C22 O8 C19 C20 106.3(13) .
C22 C23 C24 C25 4(2) .
C23 C22 C27 C26 2(2) .
C23 C24 C25 C26 -3.5(19) .
C23 C24 C25 C28 175.7(12) .
C24 C25 C26 C27 2.6(17) .
C24 C25 C28 O9 -177.3(10) .
C24 C25 C28 O10 0.8(15) .
C25 C26 C27 C22 -2.0(18) .
C26 C25 C28 O9 2.0(14) .
C26 C25 C28 O10 180.0(9) .
C27 C22 C23 C24 -3(2) .
C28 C25 C26 C27 -176.6(10) .
C29 N1 C33 C32 0.8(12) .
C29 C30 C31 N2 -178.3(8) .
C29 C30 C31 C32 -2.1(13) .
C30 C31 C32 C33 2.5(12) .
C31 N2 C34 N3 174.0(8) .
C31 N2 C34 O11 -8.1(14) .
C31 C32 C33 N1 -1.9(13) .
C33 N1 C29 C30 -0.4(12) .
C34 N2 C31 C30 -177.2(8) .
C34 N2 C31 C32 6.9(14) .
C34 N3 C35 C36 175.4(8) .
C34 N3 C35 C39 -1.9(14) .
C35 N3 C34 N2 -167.7(8) .
C35 N3 C34 O11 14.4(15) .
C35 C36 C37 N4 0.8(13) .
C36 C35 C39 C38 0.7(13) .
C37 N4 C38 C39 1.6(13) .
C38 N4 C37 C36 -1.3(12) .
C39 C35 C36 C37 -0.5(13) .
C40 N5 C44 C43 -0.2(13) .
C40 C41 C42 N6 -179.3(8) .
C40 C41 C42 C43 -0.3(13) .
C41 C42 C43 C44 0.0(12) .
C42 N6 C45 N7 -178.8(8) .
C42 N6 C45 O12 0.5(14) .
C42 C43 C44 N5 0.2(13) .
C44 N5 C40 C41 -0.1(14) .
C45 N6 C42 C41 -7.6(13) .
C45 N6 C42 C43 173.4(8) .
C45 N7 C46 C47 5.8(14) .
C45 N7 C46 C50 -176.2(8) .
C46 N7 C45 N6 -176.5(8) .
C46 N7 C45 O12 4.2(15) .
C46 C47 C48 N8 -1.2(14) .
C47 C46 C50 C49 -1.9(14) .
C48 N8 C49 C50 1.4(14) .
C49 N8 C48 C47 -0.7(13) .
C50 C46 C47 C48 2.4(12) .

loop_
_platon_squeeze_void_nr
_platon_squeeze_void_average_x
_platon_squeeze_void_average_y
_platon_squeeze_void_average_z
_platon_squeeze_void_volume
_platon_squeeze_void_count_electrons
1 0.000 0.000 0.000 33 10
2 -0.048 0.437 0.500 1034 360
